data_7061066
loop_
_publ_author_name
'Rokkam, Siva Kumar'
'Yadav, Mamta'
'Joshi, Mayank'
'Choudhury, Angshuman Roy'
'Sahal, Dinkar'
'Golakoti, Nageswara Rao'

_publ_section_title
;
 Synthesis, in vitro anti-plasmodial potency, in-silico-cum-SPR binding
 with inhibition of PfPyridoxal synthase and rapid parasiticidal action by
 3,5-bis{(E) arylidene}-N-methyl-4-piperidones
;
_journal_issue 47
_journal_name_full 'New Journal of Chemistry'
_journal_page_first 22150
_journal_page_last 22165
_journal_paper_doi 10.1039/D1NJ04604G
_journal_volume 45
_journal_year 2021
_chemical_formula_moiety 'C20 H17 Cl2 N O'
_chemical_formula_sum 'C20 H17 Cl2 N O'
_chemical_formula_weight 358.24
_space_group_crystal_system monoclinic
_space_group_IT_number 14
_space_group_name_Hall '-P 2ybc'
_space_group_name_H-M_alt 'P 1 21/c 1'
_atom_sites_solution_hydrogens geom
_atom_sites_solution_primary dual
_audit_creation_date 2019-10-14
_audit_creation_method
;
Olex2 1.2
(compiled 2018.05.29 svn.r3508 for OlexSys, GUI svn.r5506)
;
_audit_update_record
;
2019-10-18 deposited with the CCDC.	2021-10-26 downloaded from the CCDC.
;
_cell_angle_alpha 90
_cell_angle_beta 104.323(6)
_cell_angle_gamma 90
_cell_formula_units_Z 4
_cell_length_a 5.4902(4)
_cell_length_b 14.2399(8)
_cell_length_c 23.1491(14)
_cell_measurement_reflns_used 2251
_cell_measurement_temperature 293(2)
_cell_measurement_theta_max 24.7420
_cell_measurement_theta_min 2.8470
_cell_volume 1753.5(2)
_computing_cell_refinement 'CrysAlisPro 1.171.39.7f (Rigaku OD, 2015)'
_computing_data_collection 'CrysAlisPro 1.171.39.7f (Rigaku OD, 2015)'
_computing_data_reduction 'CrysAlisPro 1.171.39.7f (Rigaku OD, 2015)'
_computing_molecular_graphics 'Olex2 (Dolomanov et al., 2009)'
_computing_publication_material 'Olex2 (Dolomanov et al., 2009)'
_computing_structure_refinement 'ShelXL (Sheldrick, 2015)'
_computing_structure_solution 'XT (Sheldrick, 2015)'
_diffrn_ambient_temperature 293(2)
_diffrn_detector 'CCD plate'
_diffrn_measured_fraction_theta_full 0.992
_diffrn_measured_fraction_theta_max 0.826
_diffrn_measurement_details
;
List of Runs (angles in degrees, time in seconds):

  # Type    Start    End  Width  t~exp~   \w     \q     \k     \f   Frames
#--------------------------------------------------------------------------
  1  \w    -69.00 118.20   0.30   12.00    --   29.89  54.00  47.00  624
  2  \w     -6.00  20.10   0.30   12.00    --   29.89  54.00-180.00   87
  3  \w    -69.00 -18.00   0.30   12.00    --   29.89  54.00-180.00  170
;
_diffrn_measurement_device 'two-circle diffractometer'
_diffrn_measurement_device_type 'XtaLAB Mini (ROW)'
_diffrn_measurement_method '\w scans'
_diffrn_orient_matrix_type 'CrysAlisPro convention (1999,Acta A55,543-557)'
_diffrn_orient_matrix_UB_11 -0.0007693000
_diffrn_orient_matrix_UB_12 -0.0395275000
_diffrn_orient_matrix_UB_13 -0.0186835000
_diffrn_orient_matrix_UB_21 0.1160722000
_diffrn_orient_matrix_UB_22 -0.0151223000
_diffrn_orient_matrix_UB_23 0.0186985000
_diffrn_orient_matrix_UB_31 -0.0655487000
_diffrn_orient_matrix_UB_32 -0.0262675000
_diffrn_orient_matrix_UB_33 0.0173819000
_diffrn_radiation_monochromator graphite
_diffrn_radiation_probe x-ray
_diffrn_radiation_type MoK\a
_diffrn_radiation_wavelength 0.71073
_diffrn_reflns_av_R_equivalents 0.0241
_diffrn_reflns_av_unetI/netI 0.0375
_diffrn_reflns_Laue_measured_fraction_full 0.992
_diffrn_reflns_Laue_measured_fraction_max 0.826
_diffrn_reflns_limit_h_max 7
_diffrn_reflns_limit_h_min -8
_diffrn_reflns_limit_k_max 21
_diffrn_reflns_limit_k_min -13
_diffrn_reflns_limit_l_max 21
_diffrn_reflns_limit_l_min -35
_diffrn_reflns_number 11576
_diffrn_reflns_point_group_measured_fraction_full 0.992
_diffrn_reflns_point_group_measured_fraction_max 0.826
_diffrn_reflns_theta_full 25.000
_diffrn_reflns_theta_max 32.795
_diffrn_reflns_theta_min 2.861
_diffrn_source 'fine-focus sealed X-ray tube'
_diffrn_source_type 'Enhance (Mo) X-ray Source'
_exptl_absorpt_coefficient_mu 0.376
_exptl_absorpt_correction_T_max 1.00000
_exptl_absorpt_correction_T_min 0.95399
_exptl_absorpt_correction_type multi-scan
_exptl_absorpt_process_details
;
CrysAlisPro 1.171.39.7f (Rigaku Oxford Diffraction, 2015)
Empirical absorption correction using spherical harmonics,
 implemented in SCALE3 ABSPACK scaling algorithm.
;
_exptl_crystal_colour 'clear light yellow'
_exptl_crystal_colour_lustre clear
_exptl_crystal_colour_modifier light
_exptl_crystal_colour_primary yellow
_exptl_crystal_density_diffrn 1.357
_exptl_crystal_description block
_exptl_crystal_F_000 744
_exptl_crystal_size_max 0.39
_exptl_crystal_size_mid 0.32
_exptl_crystal_size_min 0.2
_refine_diff_density_max 0.190
_refine_diff_density_min -0.358
_refine_diff_density_rms 0.046
_refine_ls_extinction_method none
_refine_ls_goodness_of_fit_ref 1.032
_refine_ls_hydrogen_treatment constr
_refine_ls_matrix_type full
_refine_ls_number_parameters 218
_refine_ls_number_reflns 5387
_refine_ls_number_restraints 0
_refine_ls_restrained_S_all 1.032
_refine_ls_R_factor_all 0.0941
_refine_ls_R_factor_gt 0.0539
_refine_ls_shift/su_max 0.001
_refine_ls_shift/su_mean 0.000
_refine_ls_structure_factor_coef Fsqd
_refine_ls_weighting_details 'w=1/[\s^2^(Fo^2^)+(0.0741P)^2^+0.1853P] where P=(Fo^2^+2Fc^2^)/3'
_refine_ls_weighting_scheme calc
_refine_ls_wR_factor_gt 0.1383
_refine_ls_wR_factor_ref 0.1732
_reflns_Friedel_coverage 0.000
_reflns_number_gt 3158
_reflns_number_total 5387
_reflns_threshold_expression 'I > 2\s(I)'
_cod_data_source_file d1nj04604g2.cif
_cod_data_source_block 4cl_nm_dbp_rt
_cod_depositor_comments 'Adding full bibliography for 7061066.cif.'
_cod_database_code 7061066
_shelx_shelxl_version_number 2017/1
_shelx_space_group_comment
;
The symmetry employed for this shelxl refinement is uniquely defined
by the following loop, which should always be used as a source of
symmetry information in preference to the above space-group names.
They are only intended as comments.
;
_reflns_odcompleteness_completeness 99.50
_reflns_odcompleteness_iscentric 1
_reflns_odcompleteness_theta 25.30
_olex2_refinement_description
;
1. Fixed Uiso
 At 1.2 times of:
  All C(H) groups, All C(H,H) groups
 At 1.5 times of:
  All C(H,H,H) groups
2.a Secondary CH2 refined with riding coordinates:
 C1(H1A,H1B), C5(H5A,H5B)
2.b Aromatic/amide H refined with riding coordinates:
 C13(H13), C16(H16), C6(H6), C15(H15), C9(H9), C19(H19), C12(H12), C8(H8),
 C18(H18), C11(H11)
2.c Idealised Me refined as rotating group:
 C20(H20A,H20B,H20C)
;
_olex2_submission_special_instructions 'No special instructions were received'
_oxdiff_exptl_absorpt_empirical_details
;
Empirical correction (ABSPACK) includes:
- Absorption correction using spherical harmonics
- Frame scaling
;
_oxdiff_exptl_absorpt_empirical_full_max 1.089
_oxdiff_exptl_absorpt_empirical_full_min 0.926

loop_
_space_group_symop_operation_xyz
'x, y, z'
'-x, y+1/2, -z+1/2'
'-x, -y, -z'
'x, -y-1/2, z-1/2'

loop_
_atom_site_label
_atom_site_type_symbol
_atom_site_fract_x
_atom_site_fract_y
_atom_site_fract_z
_atom_site_U_iso_or_equiv
_atom_site_adp_type
_atom_site_occupancy
_atom_site_site_symmetry_order
_atom_site_calc_flag
_atom_site_refinement_flags_posn
_atom_site_refinement_flags_adp
_atom_site_refinement_flags_occupancy
_atom_site_disorder_assembly
_atom_site_disorder_group
Cl2 Cl 0.87563(13) 0.35220(5) 0.73982(3) 0.0756(2) Uani 1 1 d . . . . .
Cl1 Cl 0.16048(15) 0.37533(6) 0.01335(3) 0.0885(3) Uani 1 1 d . . . . .
O1 O -0.0094(3) 0.42320(13) 0.37526(7) 0.0744(5) Uani 1 1 d . . . . .
N1 N 0.4423(3) 0.21337(12) 0.37414(7) 0.0573(4) Uani 1 1 d . . . . .
C1 C 0.4348(4) 0.27293(14) 0.32234(9) 0.0547(4) Uani 1 1 d . . . . .
H1A H 0.391413 0.235313 0.286319 0.066 Uiso 1 1 calc R . . . .
H1B H 0.599320 0.300306 0.325437 0.066 Uiso 1 1 calc R . . . .
C5 C 0.5364(4) 0.26822(14) 0.42878(9) 0.0569(5) Uani 1 1 d . . . . .
H5A H 0.698500 0.295211 0.428705 0.068 Uiso 1 1 calc R . . . .
H5B H 0.558211 0.227478 0.463270 0.068 Uiso 1 1 calc R . . . .
C3 C 0.1765(4) 0.37623(14) 0.37546(9) 0.0540(5) Uani 1 1 d . . . . .
C4 C 0.3532(4) 0.34546(14) 0.43259(9) 0.0517(4) Uani 1 1 d . . . . .
C2 C 0.2441(4) 0.34962(14) 0.31888(9) 0.0524(4) Uani 1 1 d . . . . .
C13 C 0.3348(4) 0.39020(14) 0.48228(9) 0.0539(5) Uani 1 1 d . . . . .
H13 H 0.208034 0.435113 0.476484 0.065 Uiso 1 1 calc R . . . .
C7 C 0.1535(4) 0.39245(14) 0.20843(9) 0.0530(4) Uani 1 1 d . . . . .
C14 C 0.4804(4) 0.38031(13) 0.54410(9) 0.0516(4) Uani 1 1 d . . . . .
C16 C 0.8366(4) 0.32893(15) 0.62216(9) 0.0587(5) Uani 1 1 d . . . . .
H16 H 0.992477 0.299561 0.633610 0.070 Uiso 1 1 calc R . . . .
C6 C 0.1281(4) 0.39744(14) 0.26989(9) 0.0542(4) Uani 1 1 d . . . . .
H6 H 0.011535 0.441328 0.275968 0.065 Uiso 1 1 calc R . . . .
C15 C 0.7145(4) 0.33649(15) 0.56259(9) 0.0577(5) Uani 1 1 d . . . . .
H15 H 0.789787 0.311828 0.534082 0.069 Uiso 1 1 calc R . . . .
C17 C 0.7248(4) 0.36550(14) 0.66465(9) 0.0564(5) Uani 1 1 d . . . . .
C9 C 0.3543(4) 0.34584(16) 0.13070(10) 0.0611(5) Uani 1 1 d . . . . .
H9 H 0.487837 0.317288 0.119463 0.073 Uiso 1 1 calc R . . . .
C19 C 0.3792(4) 0.41940(15) 0.58890(9) 0.0574(5) Uani 1 1 d . . . . .
H19 H 0.227245 0.451486 0.577883 0.069 Uiso 1 1 calc R . . . .
C12 C -0.0366(4) 0.43355(16) 0.16398(10) 0.0614(5) Uani 1 1 d . . . . .
H12 H -0.167235 0.464781 0.174873 0.074 Uiso 1 1 calc R . . . .
C8 C 0.3506(4) 0.34975(15) 0.19022(10) 0.0590(5) Uani 1 1 d . . . . .
H8 H 0.482589 0.323317 0.218702 0.071 Uiso 1 1 calc R . . . .
C18 C 0.4974(4) 0.41177(16) 0.64831(10) 0.0612(5) Uani 1 1 d . . . . .
H18 H 0.425249 0.437387 0.677105 0.073 Uiso 1 1 calc R . . . .
C10 C 0.1592(4) 0.38442(15) 0.08824(9) 0.0587(5) Uani 1 1 d . . . . .
C11 C -0.0360(4) 0.42909(17) 0.10442(10) 0.0659(6) Uani 1 1 d . . . . .
H11 H -0.165945 0.455958 0.075603 0.079 Uiso 1 1 calc R . . . .
C20 C 0.6036(6) 0.13205(16) 0.37418(11) 0.0756(7) Uani 1 1 d . . . . .
H20A H 0.543313 0.097052 0.338019 0.113 Uiso 1 1 calc GR . . . .
H20B H 0.601432 0.092822 0.407768 0.113 Uiso 1 1 calc GR . . . .
H20C H 0.772436 0.152739 0.376771 0.113 Uiso 1 1 calc GR . . . .

loop_
_atom_site_aniso_label
_atom_site_aniso_U_11
_atom_site_aniso_U_22
_atom_site_aniso_U_33
_atom_site_aniso_U_23
_atom_site_aniso_U_13
_atom_site_aniso_U_12
Cl2 0.0916(5) 0.0739(4) 0.0586(3) -0.0008(3) 0.0135(3) -0.0005(3)
Cl1 0.1118(6) 0.0975(5) 0.0583(4) 0.0081(3) 0.0249(3) 0.0150(4)
O1 0.0684(10) 0.0863(12) 0.0707(10) -0.0006(8) 0.0216(7) 0.0253(9)
N1 0.0719(11) 0.0441(9) 0.0570(10) -0.0010(7) 0.0181(8) 0.0051(8)
C1 0.0569(11) 0.0523(11) 0.0546(11) -0.0031(8) 0.0136(8) 0.0044(9)
C5 0.0658(12) 0.0523(11) 0.0546(11) 0.0018(8) 0.0189(9) 0.0050(9)
C3 0.0545(11) 0.0494(11) 0.0598(12) -0.0002(8) 0.0178(9) 0.0014(8)
C4 0.0554(10) 0.0471(10) 0.0556(11) 0.0011(8) 0.0191(8) -0.0002(8)
C2 0.0532(10) 0.0465(10) 0.0584(11) -0.0017(8) 0.0153(8) -0.0010(8)
C13 0.0571(11) 0.0487(10) 0.0592(11) 0.0006(8) 0.0207(9) 0.0018(8)
C7 0.0543(11) 0.0465(10) 0.0570(11) 0.0010(8) 0.0115(8) -0.0022(8)
C14 0.0569(11) 0.0444(10) 0.0571(11) -0.0030(8) 0.0211(8) -0.0024(8)
C16 0.0565(11) 0.0558(12) 0.0649(13) -0.0027(9) 0.0172(9) 0.0028(9)
C6 0.0536(10) 0.0488(11) 0.0595(12) -0.0029(8) 0.0126(8) 0.0027(8)
C15 0.0575(11) 0.0588(12) 0.0614(12) -0.0055(9) 0.0235(9) 0.0011(9)
C17 0.0661(13) 0.0489(11) 0.0554(11) -0.0039(8) 0.0175(9) -0.0094(9)
C9 0.0629(12) 0.0561(12) 0.0672(13) 0.0019(9) 0.0215(10) 0.0031(9)
C19 0.0568(11) 0.0537(11) 0.0647(12) -0.0071(9) 0.0205(9) 0.0029(9)
C12 0.0590(12) 0.0576(12) 0.0672(13) 0.0051(10) 0.0148(9) 0.0094(9)
C8 0.0558(11) 0.0603(12) 0.0607(12) 0.0052(9) 0.0139(9) 0.0043(9)
C18 0.0673(13) 0.0595(12) 0.0616(12) -0.0104(9) 0.0252(10) -0.0009(10)
C10 0.0692(13) 0.0522(11) 0.0552(11) 0.0049(9) 0.0167(9) -0.0024(10)
C11 0.0666(13) 0.0638(14) 0.0634(13) 0.0113(10) 0.0088(10) 0.0082(10)
C20 0.1031(19) 0.0524(13) 0.0727(15) 0.0012(10) 0.0241(13) 0.0210(12)

loop_
_atom_type_symbol
_atom_type_description
_atom_type_scat_dispersion_real
_atom_type_scat_dispersion_imag
_atom_type_scat_source
C C 0.0033 0.0016 'International Tables Vol C Tables 4.2.6.8 and 6.1.1.4'
H H 0.0000 0.0000 'International Tables Vol C Tables 4.2.6.8 and 6.1.1.4'
Cl Cl 0.1484 0.1585 'International Tables Vol C Tables 4.2.6.8 and 6.1.1.4'
N N 0.0061 0.0033 'International Tables Vol C Tables 4.2.6.8 and 6.1.1.4'
O O 0.0106 0.0060 'International Tables Vol C Tables 4.2.6.8 and 6.1.1.4'

loop_
_geom_angle_atom_site_label_1
_geom_angle_atom_site_label_2
_geom_angle_atom_site_label_3
_geom_angle
_geom_angle_site_symmetry_1
_geom_angle_site_symmetry_3
_geom_angle_publ_flag
C1 N1 C5 109.33(16) . . ?
C20 N1 C1 110.82(16) . . ?
C20 N1 C5 109.75(17) . . ?
N1 C1 H1A 109.6 . . ?
N1 C1 H1B 109.6 . . ?
N1 C1 C2 110.11(15) . . ?
H1A C1 H1B 108.2 . . ?
C2 C1 H1A 109.6 . . ?
C2 C1 H1B 109.6 . . ?
N1 C5 H5A 109.7 . . ?
N1 C5 H5B 109.7 . . ?
N1 C5 C4 109.95(17) . . ?
H5A C5 H5B 108.2 . . ?
C4 C5 H5A 109.7 . . ?
C4 C5 H5B 109.7 . . ?
O1 C3 C4 121.47(18) . . ?
O1 C3 C2 121.62(19) . . ?
C2 C3 C4 116.88(17) . . ?
C3 C4 C5 117.20(16) . . ?
C13 C4 C5 126.16(19) . . ?
C13 C4 C3 116.64(18) . . ?
C3 C2 C1 117.27(17) . . ?
C6 C2 C1 126.41(18) . . ?
C6 C2 C3 116.32(18) . . ?
C4 C13 H13 114.6 . . ?
C4 C13 C14 130.88(19) . . ?
C14 C13 H13 114.6 . . ?
C12 C7 C6 117.44(19) . . ?
C8 C7 C6 125.59(18) . . ?
C8 C7 C12 117.0(2) . . ?
C15 C14 C13 125.54(17) . . ?
C15 C14 C19 116.86(19) . . ?
C19 C14 C13 117.59(19) . . ?
C15 C16 H16 120.4 . . ?
C15 C16 C17 119.3(2) . . ?
C17 C16 H16 120.4 . . ?
C2 C6 C7 131.11(19) . . ?
C2 C6 H6 114.4 . . ?
C7 C6 H6 114.4 . . ?
C14 C15 H15 119.2 . . ?
C16 C15 C14 121.58(18) . . ?
C16 C15 H15 119.2 . . ?
C16 C17 Cl2 118.95(18) . . ?
C18 C17 Cl2 120.01(16) . . ?
C18 C17 C16 121.0(2) . . ?
C8 C9 H9 120.2 . . ?
C10 C9 H9 120.2 . . ?
C10 C9 C8 119.6(2) . . ?
C14 C19 H19 118.9 . . ?
C18 C19 C14 122.2(2) . . ?
C18 C19 H19 118.9 . . ?
C7 C12 H12 119.0 . . ?
C11 C12 C7 121.9(2) . . ?
C11 C12 H12 119.0 . . ?
C7 C8 H8 119.3 . . ?
C9 C8 C7 121.5(2) . . ?
C9 C8 H8 119.3 . . ?
C17 C18 H18 120.5 . . ?
C19 C18 C17 118.95(19) . . ?
C19 C18 H18 120.5 . . ?
C9 C10 Cl1 119.19(17) . . ?
C11 C10 Cl1 120.07(17) . . ?
C11 C10 C9 120.7(2) . . ?
C12 C11 H11 120.4 . . ?
C10 C11 C12 119.2(2) . . ?
C10 C11 H11 120.4 . . ?
N1 C20 H20A 109.5 . . ?
N1 C20 H20B 109.5 . . ?
N1 C20 H20C 109.5 . . ?
H20A C20 H20B 109.5 . . ?
H20A C20 H20C 109.5 . . ?
H20B C20 H20C 109.5 . . ?

loop_
_geom_bond_atom_site_label_1
_geom_bond_atom_site_label_2
_geom_bond_distance
_geom_bond_site_symmetry_2
_geom_bond_publ_flag
Cl2 C17 1.743(2) . ?
Cl1 C10 1.740(2) . ?
O1 C3 1.220(2) . ?
N1 C1 1.461(2) . ?
N1 C5 1.468(3) . ?
N1 C20 1.458(3) . ?
C1 H1A 0.9700 . ?
C1 H1B 0.9700 . ?
C1 C2 1.501(3) . ?
C5 H5A 0.9700 . ?
C5 H5B 0.9700 . ?
C5 C4 1.508(3) . ?
C3 C4 1.499(3) . ?
C3 C2 1.496(3) . ?
C4 C13 1.341(3) . ?
C2 C6 1.341(3) . ?
C13 H13 0.9300 . ?
C13 C14 1.463(3) . ?
C7 C6 1.465(3) . ?
C7 C12 1.400(3) . ?
C7 C8 1.394(3) . ?
C14 C15 1.397(3) . ?
C14 C19 1.407(3) . ?
C16 H16 0.9300 . ?
C16 C15 1.380(3) . ?
C16 C17 1.384(3) . ?
C6 H6 0.9300 . ?
C15 H15 0.9300 . ?
C17 C18 1.379(3) . ?
C9 H9 0.9300 . ?
C9 C8 1.384(3) . ?
C9 C10 1.376(3) . ?
C19 H19 0.9300 . ?
C19 C18 1.372(3) . ?
C12 H12 0.9300 . ?
C12 C11 1.381(3) . ?
C8 H8 0.9300 . ?
C18 H18 0.9300 . ?
C10 C11 1.376(3) . ?
C11 H11 0.9300 . ?
C20 H20A 0.9600 . ?
C20 H20B 0.9600 . ?
C20 H20C 0.9600 . ?

loop_
_geom_torsion_atom_site_label_1
_geom_torsion_atom_site_label_2
_geom_torsion_atom_site_label_3
_geom_torsion_atom_site_label_4
_geom_torsion
_geom_torsion_site_symmetry_1
_geom_torsion_site_symmetry_2
_geom_torsion_site_symmetry_3
_geom_torsion_site_symmetry_4
_geom_torsion_publ_flag
Cl2 C17 C18 C19 -178.44(16) . . . . ?
Cl1 C10 C11 C12 178.42(17) . . . . ?
O1 C3 C4 C5 164.5(2) . . . . ?
O1 C3 C4 C13 -16.1(3) . . . . ?
O1 C3 C2 C1 -165.0(2) . . . . ?
O1 C3 C2 C6 15.4(3) . . . . ?
N1 C1 C2 C3 23.3(2) . . . . ?
N1 C1 C2 C6 -157.1(2) . . . . ?
N1 C5 C4 C3 -22.3(2) . . . . ?
N1 C5 C4 C13 158.51(19) . . . . ?
C1 N1 C5 C4 65.2(2) . . . . ?
C1 C2 C6 C7 -1.8(4) . . . . ?
C5 N1 C1 C2 -65.8(2) . . . . ?
C5 C4 C13 C14 1.5(4) . . . . ?
C3 C4 C13 C14 -177.78(19) . . . . ?
C3 C2 C6 C7 177.79(19) . . . . ?
C4 C3 C2 C1 17.2(3) . . . . ?
C4 C3 C2 C6 -162.47(18) . . . . ?
C4 C13 C14 C15 16.8(3) . . . . ?
C4 C13 C14 C19 -164.3(2) . . . . ?
C2 C3 C4 C5 -17.6(3) . . . . ?
C2 C3 C4 C13 161.68(18) . . . . ?
C13 C14 C15 C16 -178.84(19) . . . . ?
C13 C14 C19 C18 178.18(19) . . . . ?
C7 C12 C11 C10 -1.2(4) . . . . ?
C14 C19 C18 C17 1.0(3) . . . . ?
C16 C17 C18 C19 1.5(3) . . . . ?
C6 C7 C12 C11 -177.1(2) . . . . ?
C6 C7 C8 C9 177.8(2) . . . . ?
C15 C14 C19 C18 -2.8(3) . . . . ?
C15 C16 C17 Cl2 177.91(16) . . . . ?
C15 C16 C17 C18 -2.0(3) . . . . ?
C17 C16 C15 C14 0.1(3) . . . . ?
C9 C10 C11 C12 -1.1(3) . . . . ?
C19 C14 C15 C16 2.3(3) . . . . ?
C12 C7 C6 C2 164.0(2) . . . . ?
C12 C7 C8 C9 -1.8(3) . . . . ?
C8 C7 C6 C2 -15.7(4) . . . . ?
C8 C7 C12 C11 2.6(3) . . . . ?
C8 C9 C10 Cl1 -177.71(17) . . . . ?
C8 C9 C10 C11 1.8(3) . . . . ?
C10 C9 C8 C7 -0.3(3) . . . . ?
C20 N1 C1 C2 173.07(19) . . . . ?
C20 N1 C5 C4 -173.07(18) . . . . ?
